data_4131024
loop_
_publ_author_name
'Ishii, Takuya'
'Suzuki, Katsunori'
'Nakamura, Taichi'
'Yamashita, Makoto'

_publ_section_title
;
 An Isolable Bismabenzene: Synthesis, Structure, and Reactivity.
;
_journal_issue 39
_journal_name_full 'Journal of the American Chemical Society'
_journal_page_first 12787
_journal_page_last 12790
_journal_paper_doi 10.1021/jacs.6b08714
_journal_volume 138
_journal_year 2016
_chemical_formula_moiety 'C29 H51 Bi O4 Si2'
_chemical_formula_sum 'C29 H51 Bi O4 Si2'
_chemical_formula_weight 728.85
_space_group_crystal_system monoclinic
_space_group_IT_number 14
_space_group_name_Hall '-P 2yn'
_space_group_name_H-M_alt 'P 1 21/n 1'
_atom_sites_solution_hydrogens geom
_audit_creation_method SHELXL-2013
_cell_angle_alpha 90
_cell_angle_beta 95.791(2)
_cell_angle_gamma 90
_cell_formula_units_Z 4
_cell_length_a 8.0332(12)
_cell_length_b 16.222(2)
_cell_length_c 25.418(4)
_cell_measurement_reflns_used 10461
_cell_measurement_temperature 93(2)
_cell_measurement_theta_max 31.2463
_cell_measurement_theta_min 2.5111
_cell_volume 3295.4(8)
_computing_cell_refinement 'RIGAKU CrystalClear'
_computing_data_collection 'RIGAKU CrystalClear'
_computing_data_reduction 'RIGAKU CrystalClear'
_computing_molecular_graphics 'Yadokari-XG 2009(Wakita Nemoto et al.)'
_computing_publication_material 'Yadokari-XG 2009(Wakita,Nemoto et al.)'
_computing_structure_refinement 'SHELXL-2014 (Sheldrick, 2014)'
_computing_structure_solution SIR-2004
_diffrn_ambient_temperature 93(2)
_diffrn_detector_area_resol_mean 28.5714
_diffrn_measured_fraction_theta_full 0.995
_diffrn_measured_fraction_theta_max 0.995
_diffrn_measurement_device_type 'Rigaku VariMax Saturn'
_diffrn_measurement_method 'omega scans'
_diffrn_radiation_monochromator Confocal
_diffrn_radiation_source 'rotating-anode X-ray tube'
_diffrn_radiation_type MoK\a
_diffrn_radiation_wavelength 0.71075
_diffrn_reflns_av_R_equivalents 0.0637
_diffrn_reflns_av_unetI/netI 0.0764
_diffrn_reflns_Laue_measured_fraction_full 0.995
_diffrn_reflns_Laue_measured_fraction_max 0.995
_diffrn_reflns_limit_h_max 10
_diffrn_reflns_limit_h_min -10
_diffrn_reflns_limit_k_max 21
_diffrn_reflns_limit_k_min -17
_diffrn_reflns_limit_l_max 33
_diffrn_reflns_limit_l_min -23
_diffrn_reflns_number 26197
_diffrn_reflns_point_group_measured_fraction_full 0.995
_diffrn_reflns_point_group_measured_fraction_max 0.995
_diffrn_reflns_theta_full 25.242
_diffrn_reflns_theta_max 27.482
_diffrn_reflns_theta_min 3.023
_exptl_absorpt_coefficient_mu 5.452
_exptl_absorpt_correction_T_max 1.0000
_exptl_absorpt_correction_T_min 0.7471
_exptl_absorpt_correction_type multi-scan
_exptl_absorpt_process_details 'Jacobson, R. (1998) Private communication'
_exptl_crystal_colour Colorless
_exptl_crystal_density_diffrn 1.469
_exptl_crystal_description Prism
_exptl_crystal_F_000 1472
_exptl_crystal_size_max 0.120
_exptl_crystal_size_mid 0.090
_exptl_crystal_size_min 0.090
_refine_diff_density_max 6.430
_refine_diff_density_min -3.625
_refine_diff_density_rms 0.305
_refine_ls_extinction_method none
_refine_ls_goodness_of_fit_ref 1.101
_refine_ls_hydrogen_treatment constr
_refine_ls_matrix_type full
_refine_ls_number_parameters 339
_refine_ls_number_reflns 7534
_refine_ls_number_restraints 12
_refine_ls_restrained_S_all 1.101
_refine_ls_R_factor_all 0.0694
_refine_ls_R_factor_gt 0.0571
_refine_ls_shift/su_max 0.001
_refine_ls_shift/su_mean 0.000
_refine_ls_structure_factor_coef Fsqd
_refine_ls_weighting_details 'w=1/[\s^2^(Fo^2^)+(0.0963P)^2^+60.0063P] where P=(Fo^2^+2Fc^2^)/3'
_refine_ls_weighting_scheme calc
_refine_ls_wR_factor_gt 0.1971
_refine_ls_wR_factor_ref 0.2032
_reflns_Friedel_coverage 0.000
_reflns_number_gt 5818
_reflns_number_total 7534
_reflns_threshold_expression 'I > 2\s(I)'
_cod_data_source_file ja6b08714_si_002.cif
_cod_data_source_block 04-048
_cod_depositor_comments
;
The following automatic conversions were performed:

data item '_exptl_absorpt_correction_type' value 'Multi-scan' was
changed to 'multi-scan' in accordance with the
/home/saulius/struct/COD-crude-data/automatic-downloads/DataCite-retrospective/ACS/depositions/lib/dictionaries/cif_core.dic
dictionary named 'cif_core.dic' version 2.4.2 last updated on
2011-04-26.

Automatic conversion script
Id: cif_fix_values 6909 2019-04-08 15:41:33Z antanas 
;
_cod_original_cell_volume 3295.4(9)
_cod_original_sg_symbol_H-M 'P 21/n'
_cod_database_code 4131024
_shelx_space_group_comment
;
The symmetry employed for this shelxl refinement is uniquely defined
by the following loop, which should always be used as a source of
symmetry information in preference to the above space-group names.
They are only intended as comments.
;
_shelx_estimated_absorpt_t_min 0.561
_shelx_estimated_absorpt_t_max 0.640
_shelxl_version_number 2013-4

loop_
_space_group_symop_operation_xyz
'x, y, z'
'-x+1/2, y+1/2, -z+1/2'
'-x, -y, -z'
'x-1/2, -y-1/2, z-1/2'

loop_
_atom_site_label
_atom_site_type_symbol
_atom_site_fract_x
_atom_site_fract_y
_atom_site_fract_z
_atom_site_U_iso_or_equiv
_atom_site_adp_type
_atom_site_occupancy
_atom_site_site_symmetry_order
_atom_site_calc_flag
_atom_site_refinement_flags_posn
_atom_site_refinement_flags_adp
Bi1 Bi 0.58823(4) 0.23912(2) 0.35726(2) 0.01492(14) Uani 1 1 d . .
Si1 Si 0.5717(3) 0.19754(18) 0.21622(11) 0.0179(6) Uani 1 1 d . .
Si2 Si 0.2293(3) 0.34055(17) 0.40520(11) 0.0164(5) Uani 1 1 d . .
C1 C 0.4836(12) 0.1779(6) 0.2809(4) 0.0140(18) Uani 1 1 d . U
C2 C 0.3718(12) 0.1207(6) 0.2891(4) 0.0151(18) Uani 1 1 d . .
H2 H 0.3238 0.0908 0.2592 0.018 Uiso 1 1 calc R U
C3 C 0.3131(12) 0.0989(6) 0.3429(4) 0.0150(18) Uani 1 1 d . .
H3 H 0.2249 0.0553 0.3377 0.018 Uiso 1 1 calc R U
C4 C 0.2402(11) 0.1744(6) 0.3677(4) 0.0156(19) Uani 1 1 d . .
H4 H 0.1272 0.1712 0.3754 0.019 Uiso 1 1 calc R U
C5 C 0.3213(13) 0.2445(6) 0.3795(4) 0.017(2) Uani 1 1 d . U
C6 C 0.6005(13) 0.1096(6) 0.3915(4) 0.0174(19) Uani 1 1 d . .
C7 C 0.4624(12) 0.0650(6) 0.3786(4) 0.0163(19) Uani 1 1 d . .
C8 C 0.7633(13) 0.1297(7) 0.2148(4) 0.022(2) Uani 1 1 d . .
H8 H 0.8161 0.1434 0.1819 0.026 Uiso 1 1 calc R U
C9 C 0.8946(14) 0.1458(8) 0.2622(5) 0.030(3) Uani 1 1 d . .
H9 H 0.8498 0.1285 0.2949 0.045 Uiso 1 1 calc R U
H9A H 0.9212 0.2047 0.2641 0.045 Uiso 1 1 calc R U
H9B H 0.9963 0.1143 0.2576 0.045 Uiso 1 1 calc R U
C10 C 0.7208(15) 0.0382(7) 0.2127(5) 0.034(3) Uani 1 1 d . .
H10 H 0.8237 0.0060 0.2118 0.051 Uiso 1 1 calc R U
H10A H 0.6451 0.0266 0.1808 0.051 Uiso 1 1 calc R U
H10B H 0.6661 0.0230 0.2441 0.051 Uiso 1 1 calc R U
C11 C 0.4076(14) 0.1626(7) 0.1621(4) 0.023(2) Uani 1 1 d . .
H11 H 0.3884 0.1028 0.1690 0.028 Uiso 1 1 calc R U
C12 C 0.2327(15) 0.2045(8) 0.1610(5) 0.031(3) Uani 1 1 d . .
H12 H 0.2398 0.2612 0.1480 0.046 Uiso 1 1 calc R U
H12A H 0.1971 0.2051 0.1967 0.046 Uiso 1 1 calc R U
H12B H 0.1513 0.1736 0.1373 0.046 Uiso 1 1 calc R U
C13 C 0.4688(19) 0.1668(10) 0.1069(5) 0.042(3) Uani 1 1 d . .
H13 H 0.3833 0.1436 0.0808 0.063 Uiso 1 1 calc R U
H13A H 0.5726 0.1351 0.1066 0.063 Uiso 1 1 calc R U
H13B H 0.4897 0.2244 0.0979 0.063 Uiso 1 1 calc R U
C14 C 0.6361(15) 0.3096(7) 0.2137(4) 0.025(2) Uani 1 1 d . .
H14 H 0.6950 0.3230 0.2492 0.030 Uiso 1 1 calc R U
C15 C 0.7628(16) 0.3270(8) 0.1727(5) 0.036(3) Uani 1 1 d . .
H15 H 0.7140 0.3102 0.1375 0.053 Uiso 1 1 calc R U
H15A H 0.8658 0.2957 0.1823 0.053 Uiso 1 1 calc R U
H15B H 0.7886 0.3860 0.1726 0.053 Uiso 1 1 calc R U
C16 C 0.4891(16) 0.3685(7) 0.2051(5) 0.031(3) Uani 1 1 d . .
H16 H 0.5289 0.4253 0.2106 0.046 Uiso 1 1 calc R U
H16A H 0.4078 0.3558 0.2302 0.046 Uiso 1 1 calc R U
H16B H 0.4358 0.3626 0.1689 0.046 Uiso 1 1 calc R U
C17 C 0.3784(13) 0.3843(6) 0.4608(4) 0.022(2) Uani 1 1 d . .
H17 H 0.4719 0.4101 0.4435 0.026 Uiso 1 1 calc R U
C18 C 0.4612(16) 0.3207(7) 0.5008(5) 0.030(3) Uani 1 1 d . .
H18 H 0.5435 0.3487 0.5257 0.045 Uiso 1 1 calc R U
H18A H 0.5173 0.2781 0.4817 0.045 Uiso 1 1 calc R U
H18B H 0.3753 0.2952 0.5202 0.045 Uiso 1 1 calc R U
C19 C 0.2981(14) 0.4542(7) 0.4902(5) 0.029(3) Uani 1 1 d . .
H19 H 0.2056 0.4321 0.5083 0.043 Uiso 1 1 calc R U
H19A H 0.2554 0.4966 0.4649 0.043 Uiso 1 1 calc R U
H19B H 0.3820 0.4786 0.5163 0.043 Uiso 1 1 calc R U
C20 C 0.0161(13) 0.3141(7) 0.4258(5) 0.026(2) Uani 1 1 d . .
H20 H -0.0398 0.2782 0.3973 0.031 Uiso 1 1 calc R U
C21 C 0.028(2) 0.2630(8) 0.4769(5) 0.038(3) Uani 1 1 d . .
H21 H 0.0825 0.2958 0.5061 0.057 Uiso 1 1 calc R U
H21A H 0.0936 0.2131 0.4723 0.057 Uiso 1 1 calc R U
H21B H -0.0847 0.2476 0.4849 0.057 Uiso 1 1 calc R U
C22 C -0.0982(15) 0.3892(8) 0.4300(6) 0.035(3) Uani 1 1 d . .
H22 H -0.2012 0.3720 0.4445 0.052 Uiso 1 1 calc R U
H22A H -0.1259 0.4132 0.3948 0.052 Uiso 1 1 calc R U
H22B H -0.0403 0.4304 0.4534 0.052 Uiso 1 1 calc R U
C23 C 0.2046(14) 0.4186(7) 0.3492(4) 0.024(2) Uani 1 1 d . .
H23 H 0.1346 0.4646 0.3612 0.028 Uiso 1 1 calc R U
C24 C 0.1052(15) 0.3800(8) 0.3000(5) 0.032(3) Uani 1 1 d . .
H24 H 0.0886 0.4214 0.2719 0.048 Uiso 1 1 calc R U
H24A H -0.0038 0.3610 0.3094 0.048 Uiso 1 1 calc R U
H24B H 0.1678 0.3332 0.2876 0.048 Uiso 1 1 calc R U
C25 C 0.3687(16) 0.4570(7) 0.3358(5) 0.031(3) Uani 1 1 d . .
H25 H 0.4458 0.4133 0.3273 0.047 Uiso 1 1 calc R U
H25A H 0.4190 0.4885 0.3663 0.047 Uiso 1 1 calc R U
H25B H 0.3466 0.4938 0.3053 0.047 Uiso 1 1 calc R U
C26 C 0.7514(13) 0.0816(6) 0.4248(4) 0.021(2) Uani 1 1 d . .
O1 O 0.7888(10) 0.1018(5) 0.4700(3) 0.0255(17) Uani 1 1 d . .
O2 O 0.8459(9) 0.0342(5) 0.3963(3) 0.0243(16) Uani 1 1 d . .
C27 C 0.9932(14) -0.0008(8) 0.4257(5) 0.029(3) Uani 1 1 d . .
H27 H 1.0685 0.0436 0.4391 0.043 Uiso 1 1 calc R U
H27A H 1.0510 -0.0368 0.4025 0.043 Uiso 1 1 calc R U
H27B H 0.9597 -0.0331 0.4555 0.043 Uiso 1 1 calc R U
C28 C 0.4435(13) -0.0228(6) 0.3961(4) 0.020(2) Uani 1 1 d . .
O3 O 0.3467(10) -0.0712(5) 0.3744(3) 0.0301(18) Uani 1 1 d . .
O4 O 0.5474(11) -0.0400(5) 0.4391(3) 0.0286(18) Uani 1 1 d . .
C29 C 0.5383(16) -0.1237(7) 0.4578(5) 0.032(3) Uani 1 1 d . .
H29 H 0.4303 -0.1326 0.4716 0.048 Uiso 1 1 calc R U
H29A H 0.6289 -0.1335 0.4859 0.048 Uiso 1 1 calc R U
H29B H 0.5496 -0.1619 0.4285 0.048 Uiso 1 1 calc R U

loop_
_atom_site_aniso_label
_atom_site_aniso_U_11
_atom_site_aniso_U_22
_atom_site_aniso_U_33
_atom_site_aniso_U_23
_atom_site_aniso_U_13
_atom_site_aniso_U_12
Bi1 0.00943(19) 0.0180(2) 0.0171(2) -0.00131(13) -0.00024(13) -0.00136(12)
Si1 0.0120(12) 0.0259(15) 0.0156(14) 0.0011(10) 0.0008(10) 0.0004(10)
Si2 0.0110(12) 0.0185(13) 0.0198(14) -0.0035(10) 0.0015(10) -0.0009(10)
C1 0.013(3) 0.018(3) 0.010(3) -0.004(3) -0.006(3) 0.001(3)
C2 0.016(5) 0.019(5) 0.010(4) -0.003(3) -0.003(4) 0.003(4)
C3 0.013(4) 0.018(5) 0.014(5) -0.002(3) -0.005(4) -0.001(3)
C4 0.004(4) 0.025(5) 0.018(5) -0.002(4) -0.001(3) -0.003(3)
C5 0.017(4) 0.018(4) 0.016(4) -0.002(3) 0.004(3) 0.002(3)
C6 0.016(5) 0.021(5) 0.015(5) -0.003(4) -0.003(4) 0.003(4)
C7 0.012(4) 0.021(5) 0.016(5) -0.003(4) 0.003(4) -0.001(4)
C8 0.012(5) 0.039(6) 0.016(5) -0.001(4) 0.004(4) 0.003(4)
C9 0.014(5) 0.039(7) 0.037(7) 0.001(5) -0.001(5) 0.003(4)
C10 0.025(6) 0.032(6) 0.045(8) -0.006(5) 0.006(5) 0.010(5)
C11 0.022(5) 0.030(6) 0.016(5) 0.001(4) -0.004(4) -0.001(4)
C12 0.022(6) 0.040(7) 0.028(6) 0.008(5) -0.013(5) -0.002(5)
C13 0.044(8) 0.058(9) 0.023(7) -0.002(6) 0.003(6) -0.005(7)
C14 0.032(6) 0.024(5) 0.019(5) 0.002(4) -0.002(5) -0.005(4)
C15 0.025(6) 0.042(7) 0.041(8) 0.008(6) 0.010(5) -0.004(5)
C16 0.030(6) 0.028(6) 0.034(7) 0.002(5) 0.001(5) 0.001(5)
C17 0.015(5) 0.021(5) 0.028(6) -0.003(4) 0.000(4) -0.008(4)
C18 0.034(7) 0.029(6) 0.024(6) -0.002(4) -0.007(5) -0.005(5)
C19 0.019(5) 0.030(6) 0.036(7) -0.014(5) 0.000(5) -0.003(4)
C20 0.013(5) 0.027(6) 0.039(7) -0.015(5) 0.011(5) -0.006(4)
C21 0.055(9) 0.037(7) 0.027(7) -0.009(5) 0.029(7) -0.018(6)
C22 0.018(5) 0.040(7) 0.048(8) -0.017(6) 0.004(5) 0.000(5)
C23 0.021(5) 0.027(5) 0.022(6) 0.002(4) -0.002(4) 0.006(4)
C24 0.023(6) 0.039(7) 0.032(7) -0.002(5) -0.006(5) 0.008(5)
C25 0.039(7) 0.028(6) 0.029(6) 0.010(5) 0.009(5) 0.002(5)
C26 0.018(5) 0.020(5) 0.024(6) 0.000(4) -0.002(4) -0.001(4)
O1 0.023(4) 0.028(4) 0.024(4) -0.004(3) -0.006(3) 0.003(3)
O2 0.020(4) 0.035(4) 0.017(4) 0.002(3) -0.001(3) 0.009(3)
C27 0.019(5) 0.041(7) 0.025(6) 0.002(5) -0.004(4) 0.011(5)
C28 0.014(5) 0.020(5) 0.026(6) -0.001(4) 0.004(4) 0.002(4)
O3 0.024(4) 0.018(4) 0.046(5) 0.004(3) -0.007(4) -0.003(3)
O4 0.035(5) 0.022(4) 0.026(4) 0.009(3) -0.005(3) -0.005(3)
C29 0.030(6) 0.025(6) 0.042(7) 0.015(5) 0.002(5) 0.000(5)

loop_
_atom_type_symbol
_atom_type_description
_atom_type_scat_dispersion_real
_atom_type_scat_dispersion_imag
_atom_type_scat_source
C C 0.0033 0.0016 'International Tables Vol C Tables 4.2.6.8 and 6.1.1.4'
H H 0.0000 0.0000 'International Tables Vol C Tables 4.2.6.8 and 6.1.1.4'
O O 0.0106 0.0060 'International Tables Vol C Tables 4.2.6.8 and 6.1.1.4'
Si Si 0.0817 0.0704 'International Tables Vol C Tables 4.2.6.8 and 6.1.1.4'
Bi Bi -4.1077 10.2566 'International Tables Vol C Tables 4.2.6.8 and 6.1.1.4'

loop_
_geom_angle_atom_site_label_1
_geom_angle_atom_site_label_2
_geom_angle_atom_site_label_3
_geom_angle
C1 Bi1 C6 85.4(3)
C1 Bi1 C5 87.3(4)
C6 Bi1 C5 86.9(4)
C1 Si1 C14 108.7(5)
C1 Si1 C11 106.7(5)
C14 Si1 C11 115.8(5)
C1 Si1 C8 107.2(4)
C14 Si1 C8 109.4(5)
C11 Si1 C8 108.7(5)
C5 Si2 C20 108.0(5)
C5 Si2 C17 109.3(5)
C20 Si2 C17 113.6(5)
C5 Si2 C23 108.0(5)
C20 Si2 C23 109.3(5)
C17 Si2 C23 108.7(5)
C2 C1 Si1 125.4(7)
C2 C1 Bi1 111.8(7)
Si1 C1 Bi1 122.3(5)
C1 C2 C3 125.4(9)
C1 C2 H2 117.3
C3 C2 H2 117.3
C4 C3 C2 110.4(8)
C4 C3 C7 110.7(8)
C2 C3 C7 108.6(8)
C4 C3 H3 109.0
C2 C3 H3 109.0
C7 C3 H3 109.0
C5 C4 C3 125.6(9)
C5 C4 H4 117.2
C3 C4 H4 117.2
C4 C5 Si2 126.1(8)
C4 C5 Bi1 111.3(7)
Si2 C5 Bi1 122.3(5)
C7 C6 C26 126.0(9)
C7 C6 Bi1 113.7(7)
C26 C6 Bi1 120.3(7)
C6 C7 C28 123.0(9)
C6 C7 C3 122.2(9)
C28 C7 C3 114.8(8)
C10 C8 C9 109.1(10)
C10 C8 Si1 112.8(7)
C9 C8 Si1 112.3(8)
C10 C8 H8 107.5
C9 C8 H8 107.5
Si1 C8 H8 107.5
C8 C9 H9 109.5
C8 C9 H9A 109.5
H9 C9 H9A 109.5
C8 C9 H9B 109.5
H9 C9 H9B 109.5
H9A C9 H9B 109.5
C8 C10 H10 109.5
C8 C10 H10A 109.5
H10 C10 H10A 109.5
C8 C10 H10B 109.5
H10 C10 H10B 109.5
H10A C10 H10B 109.5
C13 C11 C12 109.5(10)
C13 C11 Si1 112.8(8)
C12 C11 Si1 116.4(8)
C13 C11 H11 105.8
C12 C11 H11 105.8
Si1 C11 H11 105.8
C11 C12 H12 109.5
C11 C12 H12A 109.5
H12 C12 H12A 109.5
C11 C12 H12B 109.5
H12 C12 H12B 109.5
H12A C12 H12B 109.5
C11 C13 H13 109.5
C11 C13 H13A 109.5
H13 C13 H13A 109.5
C11 C13 H13B 109.5
H13 C13 H13B 109.5
H13A C13 H13B 109.5
C16 C14 C15 110.0(10)
C16 C14 Si1 113.5(8)
C15 C14 Si1 113.3(8)
C16 C14 H14 106.5
C15 C14 H14 106.5
Si1 C14 H14 106.5
C14 C15 H15 109.5
C14 C15 H15A 109.5
H15 C15 H15A 109.5
C14 C15 H15B 109.5
H15 C15 H15B 109.5
H15A C15 H15B 109.5
C14 C16 H16 109.5
C14 C16 H16A 109.5
H16 C16 H16A 109.5
C14 C16 H16B 109.5
H16 C16 H16B 109.5
H16A C16 H16B 109.5
C19 C17 C18 110.3(10)
C19 C17 Si2 112.0(7)
C18 C17 Si2 115.9(7)
C19 C17 H17 106.0
C18 C17 H17 106.0
Si2 C17 H17 106.0
C17 C18 H18 109.5
C17 C18 H18A 109.5
H18 C18 H18A 109.5
C17 C18 H18B 109.5
H18 C18 H18B 109.5
H18A C18 H18B 109.5
C17 C19 H19 109.5
C17 C19 H19A 109.5
H19 C19 H19A 109.5
C17 C19 H19B 109.5
H19 C19 H19B 109.5
H19A C19 H19B 109.5
C21 C20 C22 110.8(10)
C21 C20 Si2 112.1(9)
C22 C20 Si2 113.8(8)
C21 C20 H20 106.5
C22 C20 H20 106.5
Si2 C20 H20 106.5
C20 C21 H21 109.5
C20 C21 H21A 109.5
H21 C21 H21A 109.5
C20 C21 H21B 109.5
H21 C21 H21B 109.5
H21A C21 H21B 109.5
C20 C22 H22 109.5
C20 C22 H22A 109.5
H22 C22 H22A 109.5
C20 C22 H22B 109.5
H22 C22 H22B 109.5
H22A C22 H22B 109.5
C25 C23 C24 111.9(10)
C25 C23 Si2 114.3(8)
C24 C23 Si2 110.0(8)
C25 C23 H23 106.7
C24 C23 H23 106.7
Si2 C23 H23 106.7
C23 C24 H24 109.5
C23 C24 H24A 109.5
H24 C24 H24A 109.5
C23 C24 H24B 109.5
H24 C24 H24B 109.5
H24A C24 H24B 109.5
C23 C25 H25 109.5
C23 C25 H25A 109.5
H25 C25 H25A 109.5
C23 C25 H25B 109.5
H25 C25 H25B 109.5
H25A C25 H25B 109.5
O1 C26 O2 124.8(10)
O1 C26 C6 125.1(10)
O2 C26 C6 110.0(9)
C26 O2 C27 115.0(8)
O2 C27 H27 109.5
O2 C27 H27A 109.5
H27 C27 H27A 109.5
O2 C27 H27B 109.5
H27 C27 H27B 109.5
H27A C27 H27B 109.5
O3 C28 O4 124.2(10)
O3 C28 C7 124.3(10)
O4 C28 C7 111.5(9)
C28 O4 C29 114.7(9)
O4 C29 H29 109.5
O4 C29 H29A 109.5
H29 C29 H29A 109.5
O4 C29 H29B 109.5
H29 C29 H29B 109.5
H29A C29 H29B 109.5

loop_
_geom_bond_atom_site_label_1
_geom_bond_atom_site_label_2
_geom_bond_distance
Bi1 C1 2.265(9)
Bi1 C6 2.273(10)
Bi1 C5 2.274(11)
Si1 C1 1.881(10)
Si1 C14 1.893(11)
Si1 C11 1.893(11)
Si1 C8 1.895(11)
Si2 C5 1.871(10)
Si2 C20 1.890(11)
Si2 C17 1.896(11)
Si2 C23 1.900(11)
C1 C2 1.322(13)
C2 C3 1.530(14)
C2 H2 0.9500
C3 C4 1.522(13)
C3 C7 1.531(13)
C3 H3 1.0000
C4 C5 1.329(13)
C4 H4 0.9500
C6 C7 1.337(13)
C6 C26 1.478(14)
C7 C28 1.505(14)
C8 C10 1.523(16)
C8 C9 1.540(15)
C8 H8 1.0000
C9 H9 0.9800
C9 H9A 0.9800
C9 H9B 0.9800
C10 H10 0.9800
C10 H10A 0.9800
C10 H10B 0.9800
C11 C13 1.536(17)
C11 C12 1.558(16)
C11 H11 1.0000
C12 H12 0.9800
C12 H12A 0.9800
C12 H12B 0.9800
C13 H13 0.9800
C13 H13A 0.9800
C13 H13B 0.9800
C14 C16 1.518(16)
C14 C15 1.554(16)
C14 H14 1.0000
C15 H15 0.9800
C15 H15A 0.9800
C15 H15B 0.9800
C16 H16 0.9800
C16 H16A 0.9800
C16 H16B 0.9800
C17 C19 1.536(15)
C17 C18 1.549(15)
C17 H17 1.0000
C18 H18 0.9800
C18 H18A 0.9800
C18 H18B 0.9800
C19 H19 0.9800
C19 H19A 0.9800
C19 H19B 0.9800
C20 C21 1.535(18)
C20 C22 1.536(16)
C20 H20 1.0000
C21 H21 0.9800
C21 H21A 0.9800
C21 H21B 0.9800
C22 H22 0.9800
C22 H22A 0.9800
C22 H22B 0.9800
C23 C25 1.527(16)
C23 C24 1.546(16)
C23 H23 1.0000
C24 H24 0.9800
C24 H24A 0.9800
C24 H24B 0.9800
C25 H25 0.9800
C25 H25A 0.9800
C25 H25B 0.9800
C26 O1 1.203(13)
C26 O2 1.343(13)
O2 C27 1.451(12)
C27 H27 0.9800
C27 H27A 0.9800
C27 H27B 0.9800
C28 O3 1.199(13)
C28 O4 1.335(13)
O4 C29 1.443(13)
C29 H29 0.9800
C29 H29A 0.9800
C29 H29B 0.9800

loop_
_geom_torsion_atom_site_label_1
_geom_torsion_atom_site_label_2
_geom_torsion_atom_site_label_3
_geom_torsion_atom_site_label_4
_geom_torsion
C14 Si1 C1 C2 152.5(9)
C11 Si1 C1 C2 26.9(10)
C8 Si1 C1 C2 -89.3(9)
C14 Si1 C1 Bi1 -36.6(7)
C11 Si1 C1 Bi1 -162.2(5)
C8 Si1 C1 Bi1 81.5(6)
Si1 C1 C2 C3 173.5(7)
Bi1 C1 C2 C3 1.8(12)
C1 C2 C3 C4 58.0(12)
C1 C2 C3 C7 -63.6(12)
C2 C3 C4 C5 -59.4(13)
C7 C3 C4 C5 61.0(13)
C3 C4 C5 Si2 175.0(8)
C3 C4 C5 Bi1 0.4(13)
C20 Si2 C5 C4 12.4(12)
C17 Si2 C5 C4 136.4(10)
C23 Si2 C5 C4 -105.6(10)
C20 Si2 C5 Bi1 -173.5(6)
C17 Si2 C5 Bi1 -49.6(7)
C23 Si2 C5 Bi1 68.4(7)
C26 C6 C7 C28 -1.1(16)
Bi1 C6 C7 C28 179.1(7)
C26 C6 C7 C3 -178.8(9)
Bi1 C6 C7 C3 1.4(12)
C4 C3 C7 C6 -61.2(12)
C2 C3 C7 C6 60.2(12)
C4 C3 C7 C28 120.9(9)
C2 C3 C7 C28 -117.6(9)
C1 Si1 C8 C10 66.5(9)
C14 Si1 C8 C10 -175.9(8)
C11 Si1 C8 C10 -48.5(9)
C1 Si1 C8 C9 -57.3(9)
C14 Si1 C8 C9 60.4(9)
C11 Si1 C8 C9 -172.2(8)
C1 Si1 C11 C13 -174.2(9)
C14 Si1 C11 C13 64.6(10)
C8 Si1 C11 C13 -58.9(10)
C1 Si1 C11 C12 58.0(9)
C14 Si1 C11 C12 -63.1(10)
C8 Si1 C11 C12 173.3(8)
C1 Si1 C14 C16 -73.3(9)
C11 Si1 C14 C16 46.8(10)
C8 Si1 C14 C16 170.0(8)
C1 Si1 C14 C15 160.3(8)
C11 Si1 C14 C15 -79.6(10)
C8 Si1 C14 C15 43.6(10)
C5 Si2 C17 C19 -170.0(8)
C20 Si2 C17 C19 -49.3(9)
C23 Si2 C17 C19 72.5(9)
C5 Si2 C17 C18 -42.3(10)
C20 Si2 C17 C18 78.4(9)
C23 Si2 C17 C18 -159.8(8)
C5 Si2 C20 C21 72.6(9)
C17 Si2 C20 C21 -48.7(9)
C23 Si2 C20 C21 -170.2(8)
C5 Si2 C20 C22 -160.6(9)
C17 Si2 C20 C22 78.1(10)
C23 Si2 C20 C22 -43.4(10)
C7 C6 C26 O1 -104.5(13)
Bi1 C6 C26 O1 75.3(13)
C7 C6 C26 O2 79.1(13)
Bi1 C6 C26 O2 -101.1(9)
O1 C26 O2 C27 6.9(15)
C6 C26 O2 C27 -176.6(9)
C6 C7 C28 O3 -158.2(11)
C3 C7 C28 O3 19.6(15)
C6 C7 C28 O4 22.1(14)
C3 C7 C28 O4 -160.0(9)
O3 C28 O4 C29 1.3(16)
C7 C28 O4 C29 -179.1(9)
